data_2237681
loop_
_publ_author_name
'Payton-Stewart, Florastina'
'Ravi Kiran Pingali, Subramanya'
'Donahue, James P.'

_publ_section_title
;
 The chalcone derivative
 (<i>E</i>)-1-(4-fluorophenyl)-3-(4-hydroxy-3-methoxyphenyl)prop-2-en-1-one
 monohydrate
;
_journal_coeditor_code PK2468
_journal_issue 4
_journal_name_full 'Acta Crystallographica Section E'
_journal_page_first o558
_journal_page_last o559
_journal_paper_doi 10.1107/S160053681300696X
_journal_volume 69
_journal_year 2013
_chemical_formula_iupac 'C16 H13 F1 O3, H2 O'
_chemical_formula_moiety 'C16 H13 F1 O3, H2 O'
_chemical_formula_sum 'C16 H15 F O4'
_chemical_formula_weight 290.29
_chemical_name_systematic
;
(<i>E</i>)-1-(4-Fluorophenyl)--3-(4-hydroxy-3-methoxyphenyl)prop-2-en-1-one
monohydrate
;
_space_group_IT_number 14
_symmetry_cell_setting monoclinic
_symmetry_space_group_name_Hall '-P 2yn'
_symmetry_space_group_name_H-M 'P 1 21/n 1'
_atom_sites_solution_hydrogens geom
_atom_sites_solution_primary direct
_atom_sites_solution_secondary difmap
_audit_creation_method SHELXL-97
_cell_angle_alpha 90.00
_cell_angle_beta 95.722(4)
_cell_angle_gamma 90.00
_cell_formula_units_Z 4
_cell_length_a 9.787(2)
_cell_length_b 10.993(3)
_cell_length_c 12.781(3)
_cell_measurement_reflns_used 7532
_cell_measurement_temperature 100(2)
_cell_measurement_theta_max 2.45
_cell_measurement_theta_min 28.25
_cell_volume 1368.2(6)
_computing_cell_refinement 'SAINT (Bruker, 2010)'
_computing_data_collection 'APEX2 (Bruker, 2010)'
_computing_data_reduction 'SAINT (Bruker, 2010)'
_computing_molecular_graphics 'XP in SHELXTL (Sheldrick, 2008)'
_computing_publication_material 'SHELXTL (Sheldrick, 2008)'
_computing_structure_refinement 'SHELXL97 (Sheldrick, 2008)'
_computing_structure_solution 'SHELXS97 (Sheldrick, 2008)'
_diffrn_ambient_temperature 100(2)
_diffrn_measured_fraction_theta_full 0.998
_diffrn_measured_fraction_theta_max 0.946
_diffrn_measurement_device_type 'Bruker SMART APEX CCD'
_diffrn_measurement_method '\f and \w scans'
_diffrn_radiation_monochromator graphite
_diffrn_radiation_source 'fine-focus sealed tube'
_diffrn_radiation_type MoK\a
_diffrn_radiation_wavelength 0.71073
_diffrn_reflns_av_R_equivalents 0.0223
_diffrn_reflns_av_sigmaI/netI 0.0214
_diffrn_reflns_limit_h_max 12
_diffrn_reflns_limit_h_min -13
_diffrn_reflns_limit_k_max 14
_diffrn_reflns_limit_k_min -13
_diffrn_reflns_limit_l_max 16
_diffrn_reflns_limit_l_min -16
_diffrn_reflns_number 11909
_diffrn_reflns_theta_full 25.00
_diffrn_reflns_theta_max 28.26
_diffrn_reflns_theta_min 2.45
_exptl_absorpt_coefficient_mu 0.110
_exptl_absorpt_correction_T_max 0.9778
_exptl_absorpt_correction_T_min 0.8450
_exptl_absorpt_correction_type multi-scan
_exptl_absorpt_process_details '(SADABS; Sheldrick, 2009)'
_exptl_crystal_colour 'pale yellow'
_exptl_crystal_density_diffrn 1.409
_exptl_crystal_density_method 'not measured'
_exptl_crystal_description needle
_exptl_crystal_F_000 608
_exptl_crystal_size_max 0.34
_exptl_crystal_size_mid 0.27
_exptl_crystal_size_min 0.21
_refine_diff_density_max 0.366
_refine_diff_density_min -0.224
_refine_ls_extinction_method none
_refine_ls_goodness_of_fit_ref 1.023
_refine_ls_hydrogen_treatment refall
_refine_ls_matrix_type full
_refine_ls_number_parameters 250
_refine_ls_number_reflns 3203
_refine_ls_number_restraints 0
_refine_ls_restrained_S_all 1.023
_refine_ls_R_factor_all 0.0453
_refine_ls_R_factor_gt 0.0409
_refine_ls_shift/su_max 0.001
_refine_ls_shift/su_mean 0.000
_refine_ls_structure_factor_coef Fsqd
_refine_ls_weighting_details 'calc w=1/[\s^2^(Fo^2^)+(0.0607P)^2^+0.5324P] where P=(Fo^2^+2Fc^2^)/3'
_refine_ls_weighting_scheme calc
_refine_ls_wR_factor_gt 0.1068
_refine_ls_wR_factor_ref 0.1102
_reflns_number_gt 2855
_reflns_number_total 3203
_reflns_threshold_expression >2\s(I)
_cod_data_source_file pk2468.cif
_cod_data_source_block I
_cod_original_cell_volume 1368.2(5)
_cod_original_sg_symbol_H-M 'P 21/n'
_cod_original_formula_sum 'C16 H15 F1 O4'
_cod_database_code 2237681
_cod_database_fobs_code 2237681

loop_
_symmetry_equiv_pos_as_xyz
'x, y, z'
'-x+1/2, y+1/2, -z+1/2'
'-x, -y, -z'
'x-1/2, -y-1/2, z-1/2'

loop_
_atom_site_type_symbol
_atom_site_label
_atom_site_fract_x
_atom_site_fract_y
_atom_site_fract_z
_atom_site_U_iso_or_equiv
_atom_site_adp_type
_atom_site_calc_flag
_atom_site_occupancy
_atom_site_symmetry_multiplicity
F F1 1.90355(8) -0.41277(7) 0.21518(6) 0.0284(2) Uani d 1 1
O O1 1.40402(9) -0.31928(8) 0.47673(7) 0.0243(2) Uani d 1 1
O O2 1.03808(9) 0.36973(8) 0.45389(7) 0.0216(2) Uani d 1 1
H H2 0.977(2) 0.3730(17) 0.5032(16) 0.043(5) Uiso d 1 1
O O3 1.23977(10) 0.34671(8) 0.33849(7) 0.0237(2) Uani d 1 1
O O4 1.14188(10) -0.39678(10) 0.40629(8) 0.0266(2) Uani d 1 1
H H4A 1.227(2) -0.378(2) 0.4266(16) 0.052(6) Uiso d 1 1
H H4B 1.141(2) -0.472(2) 0.3984(17) 0.063(7) Uiso d 1 1
C C1 1.45724(12) -0.24717(11) 0.41849(9) 0.0184(3) Uani d 1 1
C C2 1.57311(12) -0.28995(11) 0.36004(9) 0.0178(2) Uani d 1 1
C C3 1.61894(13) -0.22551(11) 0.27605(10) 0.0210(3) Uani d 1 1
H H3 1.5730(17) -0.1494(16) 0.2507(13) 0.031(4) Uiso d 1 1
C C4 1.72921(14) -0.26744(12) 0.22595(10) 0.0233(3) Uani d 1 1
H H4 1.7621(17) -0.2243(16) 0.1683(13) 0.030(4) Uiso d 1 1
C C5 1.79286(13) -0.37355(12) 0.26222(10) 0.0215(3) Uani d 1 1
C C6 1.75010(13) -0.44096(11) 0.34390(10) 0.0211(3) Uani d 1 1
H H6 1.7980(16) -0.5140(16) 0.3672(12) 0.029(4) Uiso d 1 1
C C7 1.63853(13) -0.39926(11) 0.39241(10) 0.0201(3) Uani d 1 1
H H7 1.6074(16) -0.4430(14) 0.4491(13) 0.024(4) Uiso d 1 1
C C8 1.41072(13) -0.12016(11) 0.40715(10) 0.0195(3) Uani d 1 1
H H8 1.4531(16) -0.0693(15) 0.3609(13) 0.027(4) Uiso d 1 1
C C9 1.31350(12) -0.07855(11) 0.46511(10) 0.0189(3) Uani d 1 1
H H9 1.2769(16) -0.1366(15) 0.5109(12) 0.024(4) Uiso d 1 1
C C10 1.25059(12) 0.04162(11) 0.46436(9) 0.0182(2) Uani d 1 1
C C11 1.14937(13) 0.06159(11) 0.53213(10) 0.0196(3) Uani d 1 1
H H11 1.1290(16) -0.0018(16) 0.5787(13) 0.028(4) Uiso d 1 1
C C12 1.07706(12) 0.17051(11) 0.53043(10) 0.0199(3) Uani d 1 1
H H12 1.0059(16) 0.1842(14) 0.5779(12) 0.024(4) Uiso d 1 1
C C13 1.10616(12) 0.26192(11) 0.46193(9) 0.0182(3) Uani d 1 1
C C14 1.21398(12) 0.24626(11) 0.39687(9) 0.0187(3) Uani d 1 1
C C15 1.28376(12) 0.13679(11) 0.39695(10) 0.0189(3) Uani d 1 1
H H15 1.3551(16) 0.1271(15) 0.3518(13) 0.026(4) Uiso d 1 1
C C16 1.36498(14) 0.34589(13) 0.28868(11) 0.0250(3) Uani d 1 1
H H16A 1.4443(17) 0.3331(15) 0.3422(13) 0.028(4) Uiso d 1 1
H H16C 1.3620(16) 0.2806(14) 0.2335(12) 0.023(4) Uiso d 1 1
H H16B 1.3695(17) 0.4287(15) 0.2550(13) 0.030(4) Uiso d 1 1

loop_
_atom_site_aniso_label
_atom_site_aniso_U_11
_atom_site_aniso_U_22
_atom_site_aniso_U_33
_atom_site_aniso_U_12
_atom_site_aniso_U_13
_atom_site_aniso_U_23
F1 0.0297(4) 0.0264(4) 0.0307(4) 0.0078(3) 0.0101(3) -0.0034(3)
O1 0.0235(5) 0.0194(4) 0.0306(5) -0.0001(4) 0.0062(4) 0.0052(4)
O2 0.0219(4) 0.0178(4) 0.0252(5) 0.0039(3) 0.0035(4) -0.0002(3)
O3 0.0272(5) 0.0195(5) 0.0254(5) 0.0023(4) 0.0075(4) 0.0047(3)
O4 0.0229(5) 0.0207(5) 0.0369(6) 0.0017(4) 0.0063(4) 0.0015(4)
C1 0.0169(5) 0.0181(6) 0.0195(6) -0.0012(4) -0.0010(4) 0.0003(4)
C2 0.0186(6) 0.0152(5) 0.0191(6) -0.0001(4) -0.0006(4) -0.0014(4)
C3 0.0260(6) 0.0160(6) 0.0209(6) 0.0026(5) 0.0017(5) -0.0001(4)
C4 0.0307(7) 0.0188(6) 0.0213(6) 0.0017(5) 0.0070(5) 0.0005(5)
C5 0.0228(6) 0.0202(6) 0.0218(6) 0.0028(5) 0.0031(5) -0.0064(5)
C6 0.0245(6) 0.0155(6) 0.0224(6) 0.0043(5) -0.0018(5) -0.0021(4)
C7 0.0243(6) 0.0158(6) 0.0199(6) -0.0001(5) 0.0014(5) -0.0001(5)
C8 0.0194(6) 0.0170(6) 0.0219(6) -0.0007(5) 0.0013(5) 0.0014(5)
C9 0.0189(6) 0.0175(6) 0.0198(6) -0.0016(4) -0.0004(5) 0.0011(4)
C10 0.0178(5) 0.0180(6) 0.0183(6) -0.0003(4) -0.0005(4) -0.0016(4)
C11 0.0201(6) 0.0183(6) 0.0206(6) -0.0025(5) 0.0021(5) 0.0007(5)
C12 0.0176(6) 0.0206(6) 0.0218(6) -0.0008(4) 0.0031(5) -0.0022(5)
C13 0.0172(5) 0.0167(6) 0.0201(6) 0.0009(4) -0.0011(4) -0.0031(4)
C14 0.0199(6) 0.0179(6) 0.0179(6) -0.0013(4) 0.0003(5) 0.0004(4)
C15 0.0185(6) 0.0201(6) 0.0183(6) 0.0000(4) 0.0024(4) -0.0008(4)
C16 0.0262(7) 0.0247(7) 0.0247(6) -0.0011(5) 0.0064(5) 0.0046(5)

loop_
_atom_type_symbol
_atom_type_description
_atom_type_scat_dispersion_real
_atom_type_scat_dispersion_imag
_atom_type_scat_source
C C 0.0033 0.0016 'International Tables Vol C Tables 4.2.6.8 and 6.1.1.4'
H H 0.0000 0.0000 'International Tables Vol C Tables 4.2.6.8 and 6.1.1.4'
O O 0.0106 0.0060 'International Tables Vol C Tables 4.2.6.8 and 6.1.1.4'
F F 0.0171 0.0103 'International Tables Vol C Tables 4.2.6.8 and 6.1.1.4'

loop_
_geom_angle_atom_site_label_1
_geom_angle_atom_site_label_2
_geom_angle_atom_site_label_3
_geom_angle
C13 O2 H2 109.5(12)
C14 O3 C16 116.62(10)
H4A O4 H4B 106(2)
O1 C1 C8 121.50(11)
O1 C1 C2 119.00(11)
C8 C1 C2 119.48(11)
C3 C2 C7 119.24(11)
C3 C2 C1 122.83(11)
C7 C2 C1 117.93(11)
C4 C3 C2 120.69(12)
C4 C3 H3 118.6(10)
C2 C3 H3 120.7(10)
C5 C4 C3 118.12(12)
C5 C4 H4 120.1(10)
C3 C4 H4 121.8(10)
F1 C5 C6 118.65(11)
F1 C5 C4 118.15(12)
C6 C5 C4 123.19(12)
C5 C6 C7 118.23(12)
C5 C6 H6 120.5(9)
C7 C6 H6 121.2(9)
C6 C7 C2 120.49(12)
C6 C7 H7 120.2(10)
C2 C7 H7 119.3(9)
C9 C8 C1 119.88(11)
C9 C8 H8 121.7(10)
C1 C8 H8 118.4(10)
C8 C9 C10 128.85(12)
C8 C9 H9 116.0(9)
C10 C9 H9 115.1(9)
C11 C10 C15 118.81(11)
C11 C10 C9 117.62(11)
C15 C10 C9 123.54(11)
C12 C11 C10 121.14(12)
C12 C11 H11 120.2(10)
C10 C11 H11 118.7(10)
C13 C12 C11 120.00(11)
C13 C12 H12 119.0(9)
C11 C12 H12 121.0(9)
O2 C13 C12 123.52(11)
O2 C13 C14 116.73(11)
C12 C13 C14 119.74(11)
O3 C14 C15 125.71(11)
O3 C14 C13 114.20(10)
C15 C14 C13 120.09(11)
C14 C15 C10 120.06(11)
C14 C15 H15 119.1(10)
C10 C15 H15 120.8(10)
O3 C16 H16A 109.8(9)
O3 C16 H16C 110.4(9)
H16A C16 H16C 110.4(13)
O3 C16 H16B 105.0(10)
H16A C16 H16B 110.9(14)
H16C C16 H16B 110.1(13)

loop_
_geom_bond_atom_site_label_1
_geom_bond_atom_site_label_2
_geom_bond_distance
F1 C5 1.3604(14)
O1 C1 1.2374(15)
O2 C13 1.3585(15)
O2 H2 0.91(2)
O3 C14 1.3702(15)
O3 C16 1.4361(16)
O4 H4A 0.88(2)
O4 H4B 0.83(3)
C1 C8 1.4712(17)
C1 C2 1.4947(17)
C2 C3 1.3969(18)
C2 C7 1.4043(17)
C3 C4 1.3874(18)
C3 H3 0.989(17)
C4 C5 1.3807(18)
C4 H4 0.959(17)
C5 C6 1.3788(19)
C6 C7 1.3863(18)
C6 H6 0.962(17)
C7 H7 0.945(16)
C8 C9 1.3430(18)
C8 H8 0.939(17)
C9 C10 1.4572(17)
C9 H9 0.960(16)
C10 C11 1.3968(17)
C10 C15 1.4135(17)
C11 C12 1.3899(18)
C11 H11 0.950(17)
C12 C13 1.3811(18)
C12 H12 0.980(16)
C13 C14 1.4175(17)
C14 C15 1.3837(17)
C15 H15 0.955(16)
C16 H16A 0.992(17)
C16 H16C 1.005(16)
C16 H16B 1.009(17)

loop_
_geom_hbond_atom_site_label_D
_geom_hbond_atom_site_label_H
_geom_hbond_atom_site_label_A
_geom_hbond_site_symmetry_A
_geom_hbond_distance_DH
_geom_hbond_distance_HA
_geom_hbond_distance_DA
_geom_hbond_angle_DHA
O2 H2 O4 3_756 0.91(2) 1.74(2) 2.6479(14) 173.5(18)
O4 H4A O1 . 0.88(2) 1.90(2) 2.7672(15) 173(2)
O4 H4B O2 1_545 0.83(3) 2.17(3) 2.8485(15) 139(2)
O4 H4B O3 1_545 0.83(3) 2.38(3) 3.1283(15) 151(2)
C8 H8 F1 2_855 0.94(2) 2.48(2) 3.3931(17) 164.0(10)

loop_
_cod_related_entry_id
_cod_related_entry_database
_cod_related_entry_code
1 ChemSpider 30658391
